data_4116191
loop_
_publ_author_name
'Vincent J. Catalano'
'Byron L. Bennett'
'Renante L. Yson'
'Bruce C. Noll'

_publ_contact_author_address
;
Department of Chemistry
University of Nevada
Reno, NV  89557
;
_publ_contact_author_email vjc@unr.edu
_publ_contact_author_name 'Professor Vincent J. Catalano'
_publ_contact_author_phone '775 784 1329'
_publ_section_title
;
 Synthesis and Characterization of Pd(0) and Pt(0) Metallocryptands
 Encapsulating Tl+ Ion
;
_journal_name_full 'Journal of the American Chemical Society'
_journal_page_first 10056
_journal_page_last 10062
_journal_paper_doi 10.1021/ja001672s
_journal_volume 122
_journal_year 2000
_chemical_formula_sum 'C132 H78 F0 N7 O3 P6 Pd2 Tl'
_chemical_formula_weight 2413.00
_chemical_name_common 3
_chemical_name_systematic
; 
 ? 
;
_space_group_IT_number 15
_symmetry_cell_setting monoclinic
_symmetry_space_group_name_Hall '-C 2yc'
_symmetry_space_group_name_H-M 'C 1 2/c 1'
_atom_sites_solution_hydrogens geom
_atom_sites_solution_primary direct
_atom_sites_solution_secondary difmap
_audit_creation_method SHELXL-97
_cell_angle_alpha 90.00
_cell_angle_beta 102.57
_cell_angle_gamma 90.00
_cell_formula_units_Z 4
_cell_length_a 21.1124(8)
_cell_length_b 20.3657(8)
_cell_length_c 26.3042(10)
_cell_measurement_reflns_used 8019
_cell_measurement_temperature 293(2)
_cell_measurement_theta_max 25.00
_cell_measurement_theta_min 1.50
_cell_volume 11038.9(7)
_computing_cell_refinement 'Siemens SAINT'
_computing_data_collection 'Siemens SMART'
_computing_data_reduction 'Siemens SAINT'
_computing_molecular_graphics 'Siemens SHELXTL'
_computing_publication_material 'Siemens SHELXTL'
_computing_structure_refinement 'SHELXL-97 (Sheldrick, 1997)'
_computing_structure_solution 'SHELXS-97 (Sheldrick, 1990)'
_diffrn_ambient_temperature 138(2)
_diffrn_measured_fraction_theta_full 0.999
_diffrn_measured_fraction_theta_max 0.999
_diffrn_measurement_method '\w scans'
_diffrn_radiation_monochromator graphite
_diffrn_radiation_source 'sealed tube'
_diffrn_radiation_type MoK\a
_diffrn_radiation_wavelength 0.71073
_diffrn_reflns_av_R_equivalents 0.0934
_diffrn_reflns_av_sigmaI/netI 0.0874
_diffrn_reflns_limit_h_max 25
_diffrn_reflns_limit_h_min -25
_diffrn_reflns_limit_k_max 24
_diffrn_reflns_limit_k_min -24
_diffrn_reflns_limit_l_max 31
_diffrn_reflns_limit_l_min -30
_diffrn_reflns_number 34122
_diffrn_reflns_theta_full 25.00
_diffrn_reflns_theta_max 25.00
_diffrn_reflns_theta_min 1.50
_exptl_absorpt_coefficient_mu 1.923
_exptl_absorpt_correction_T_max 0.90
_exptl_absorpt_correction_T_min 0.86
_exptl_absorpt_correction_type multi-scan
_exptl_absorpt_process_details 'Blessing, Acta Cryst. (1995) A51 33-38.'
_exptl_crystal_colour red
_exptl_crystal_density_diffrn 1.452
_exptl_crystal_description parallelepiped
_exptl_crystal_F_000 4824
_exptl_crystal_size_max 0.44
_exptl_crystal_size_mid 0.07
_exptl_crystal_size_min 0.07
_refine_diff_density_max 2.481
_refine_diff_density_min -2.646
_refine_diff_density_rms 0.205
_refine_ls_extinction_coef 0.00014(4)
_refine_ls_extinction_expression Fc^*^=kFc[1+0.001xFc^2^\l^3^/sin(2\q)]^-1/4^
_refine_ls_extinction_method SHELXL
_refine_ls_goodness_of_fit_ref 1.045
_refine_ls_hydrogen_treatment mixed
_refine_ls_matrix_type full
_refine_ls_number_parameters 612
_refine_ls_number_reflns 9727
_refine_ls_number_restraints 13
_refine_ls_restrained_S_all 1.048
_refine_ls_R_factor_all 0.0988
_refine_ls_R_factor_gt 0.0669
_refine_ls_shift/su_max 1.330
_refine_ls_shift/su_mean 0.024
_refine_ls_structure_factor_coef Fsqd
_refine_ls_weighting_details 'calc w=1/[\s^2^(Fo^2^)+(0.1181P)^2^+0.0000P] where P=(Fo^2^+2Fc^2^)/3'
_refine_ls_weighting_scheme calc
_refine_ls_wR_factor_gt 0.1820
_refine_ls_wR_factor_ref 0.1984
_reflns_number_gt 6684
_reflns_number_total 9727
_reflns_threshold_expression >2sigma(I)
_cod_data_source_file ja001672s_4.cif
_cod_data_source_block bc302
_cod_original_cell_volume 11039.1(7)
_cod_database_code 4116191

loop_
_symmetry_equiv_pos_as_xyz
'x, y, z'
'-x, y, -z+1/2'
'x+1/2, y+1/2, z'
'-x+1/2, y+1/2, -z+1/2'
'-x, -y, -z'
'x, -y, z-1/2'
'-x+1/2, -y+1/2, -z'
'x+1/2, -y+1/2, z-1/2'

loop_
_atom_site_label
_atom_site_type_symbol
_atom_site_fract_x
_atom_site_fract_y
_atom_site_fract_z
_atom_site_U_iso_or_equiv
_atom_site_adp_type
_atom_site_occupancy
_atom_site_symmetry_multiplicity
_atom_site_calc_flag
_atom_site_refinement_flags
_atom_site_disorder_assembly
_atom_site_disorder_group
Pd1 Pd 0.12794(3) 0.99043(3) 0.30228(2) 0.01398(18) Uani 1 1 d . . .
Tl1 Tl 0.0000 1.01350(2) 0.2500 0.02941(18) Uani 1 2 d S . .
P1 P 0.14942(9) 0.88218(9) 0.28350(8) 0.0168(4) Uani 1 1 d . . .
P2 P 0.10969(10) 1.02220(9) 0.38283(8) 0.0180(4) Uani 1 1 d . . .
P3 P 0.17306(9) 1.07629(9) 0.26490(8) 0.0165(4) Uani 1 1 d . . .
N1 N 0.0944(3) 0.8862(3) 0.1827(2) 0.0162(14) Uani 1 1 d . . .
N2 N -0.0089(3) 0.9431(3) 0.1164(2) 0.0188(14) Uani 1 1 d . . .
N3 N 0.0677(3) 1.1547(3) 0.2576(2) 0.0157(13) Uani 1 1 d . . .
C1 C 0.1454(4) 0.8613(4) 0.2147(3) 0.0219(18) Uani 1 1 d . . .
C2 C 0.1926(4) 0.8225(4) 0.1975(3) 0.0277(19) Uani 1 1 d . . .
H2A H 0.2291 0.8074 0.2211 0.033 Uiso 1 1 calc R . .
C3 C 0.1836(4) 0.8076(4) 0.1458(3) 0.0261(19) Uani 1 1 d . . .
H3A H 0.2131 0.7809 0.1339 0.031 Uiso 1 1 calc R . .
C4 C 0.1291(4) 0.8331(4) 0.1108(3) 0.0208(17) Uani 1 1 d . . .
C5 C 0.0855(4) 0.8744(4) 0.1302(3) 0.0209(18) Uani 1 1 d . . .
C6 C 0.0308(4) 0.9020(4) 0.0963(3) 0.0194(17) Uani 1 1 d . . .
C7 C 0.0192(4) 0.8877(4) 0.0422(3) 0.0209(17) Uani 1 1 d . . .
C8 C -0.0354(4) 0.9159(4) 0.0093(3) 0.0278(19) Uani 1 1 d . . .
H8A H -0.0447 0.9069 -0.0263 0.033 Uiso 1 1 calc R . .
C9 C -0.0752(4) 0.9569(4) 0.0301(3) 0.0278(19) Uani 1 1 d . . .
H9A H -0.1114 0.9763 0.0089 0.033 Uiso 1 1 calc R . .
C10 C -0.0598(4) 0.9687(4) 0.0847(3) 0.0198(17) Uani 1 1 d . . .
C11 C 0.1153(4) 0.8193(4) 0.0552(3) 0.030(2) Uani 1 1 d . . .
H11A H 0.1433 0.7927 0.0415 0.036 Uiso 1 1 calc R . .
C12 C 0.0611(4) 0.8450(4) 0.0228(3) 0.0276(19) Uani 1 1 d . . .
H12A H 0.0518 0.8342 -0.0124 0.033 Uiso 1 1 calc R . .
C13 C 0.1325(3) 1.1562(3) 0.2666(3) 0.0162(16) Uani 1 1 d . . .
C14 C 0.1684(4) 1.2150(3) 0.2742(3) 0.0236(18) Uani 1 1 d . . .
H14A H 0.2135 1.2142 0.2814 0.028 Uiso 1 1 calc R . .
C15 C 0.1355(4) 1.2738(4) 0.2708(3) 0.0244(18) Uani 1 1 d . . .
H15A H 0.1583 1.3132 0.2757 0.029 Uiso 1 1 calc R . .
C16 C 0.0677(4) 1.2739(4) 0.2601(3) 0.0223(18) Uani 1 1 d . . .
C17 C 0.0354(3) 1.2125(3) 0.2555(3) 0.0145(15) Uani 1 1 d . . .
C18 C 0.0335(4) 1.3342(4) 0.2554(4) 0.0277(19) Uani 1 1 d . . .
H18A H 0.0561 1.3737 0.2595 0.033 Uiso 1 1 calc R . .
C19 C 0.2356(4) 0.8687(4) 0.3142(3) 0.0244(19) Uani 1 1 d . . .
C20 C 0.2813(4) 0.9087(4) 0.2974(4) 0.034(2) Uani 1 1 d . . .
H20A H 0.2678 0.9371 0.2695 0.041 Uiso 1 1 calc R . .
C21 C 0.3463(5) 0.9060(5) 0.3222(4) 0.044(3) Uani 1 1 d . . .
H21A H 0.3765 0.9320 0.3105 0.053 Uiso 1 1 calc R . .
C22 C 0.3663(4) 0.8642(5) 0.3647(4) 0.042(3) Uani 1 1 d . . .
H22A H 0.4096 0.8633 0.3822 0.050 Uiso 1 1 calc R . .
C23 C 0.3223(5) 0.8248(5) 0.3803(4) 0.045(3) Uani 1 1 d . . .
H23A H 0.3359 0.7958 0.4078 0.055 Uiso 1 1 calc R . .
C24 C 0.2570(4) 0.8275(4) 0.3557(4) 0.036(2) Uani 1 1 d . . .
H24A H 0.2274 0.8010 0.3675 0.043 Uiso 1 1 calc R . .
C25 C 0.1083(4) 0.8086(4) 0.3011(3) 0.0218(18) Uani 1 1 d . . .
C26 C 0.1321(5) 0.7454(4) 0.2950(4) 0.041(3) Uani 1 1 d . . .
H26A H 0.1705 0.7401 0.2836 0.050 Uiso 1 1 calc R . .
C27 C 0.0981(6) 0.6909(5) 0.3059(5) 0.057(4) Uani 1 1 d . . .
H27A H 0.1136 0.6490 0.3017 0.069 Uiso 1 1 calc R . .
C28 C 0.0410(5) 0.6988(5) 0.3233(5) 0.058(4) Uani 1 1 d . . .
H28A H 0.0189 0.6623 0.3317 0.069 Uiso 1 1 calc R . .
C29 C 0.0173(5) 0.7610(4) 0.3281(5) 0.048(3) Uani 1 1 d . . .
H29A H -0.0215 0.7664 0.3389 0.057 Uiso 1 1 calc R . .
C30 C 0.0508(4) 0.8153(4) 0.3169(4) 0.033(2) Uani 1 1 d . . .
H30A H 0.0342 0.8570 0.3200 0.039 Uiso 1 1 calc R . .
C31 C 0.1859(4) 1.0266(4) 0.4317(3) 0.0231(18) Uani 1 1 d . . .
C32 C 0.2360(4) 0.9861(4) 0.4261(4) 0.030(2) Uani 1 1 d . . .
H32A H 0.2309 0.9600 0.3965 0.036 Uiso 1 1 calc R . .
C33 C 0.2933(5) 0.9828(5) 0.4627(4) 0.041(2) Uani 1 1 d . . .
H33A H 0.3264 0.9549 0.4581 0.049 Uiso 1 1 calc R . .
C34 C 0.3009(5) 1.0220(5) 0.5068(4) 0.042(2) Uani 1 1 d . . .
H34A H 0.3389 1.0193 0.5324 0.050 Uiso 1 1 calc R . .
C35 C 0.2532(4) 1.0647(5) 0.5129(4) 0.038(2) Uani 1 1 d . . .
H35A H 0.2594 1.0921 0.5419 0.046 Uiso 1 1 calc R . .
C36 C 0.1968(4) 1.0669(4) 0.4767(3) 0.029(2) Uani 1 1 d . . .
H36A H 0.1643 1.0956 0.4814 0.035 Uiso 1 1 calc R . .
C37 C 0.0688(4) 1.1011(4) 0.3858(3) 0.0190(17) Uani 1 1 d . . .
C38 C 0.0012(4) 1.1044(4) 0.3754(3) 0.0236(18) Uani 1 1 d . . .
H38A H -0.0227 1.0658 0.3698 0.028 Uiso 1 1 calc R . .
C39 C -0.0309(4) 1.1636(4) 0.3732(3) 0.030(2) Uani 1 1 d . . .
H39A H -0.0760 1.1649 0.3666 0.036 Uiso 1 1 calc R . .
C40 C 0.0051(5) 1.2217(4) 0.3809(3) 0.032(2) Uani 1 1 d . . .
H40A H -0.0162 1.2619 0.3792 0.039 Uiso 1 1 calc R . .
C41 C 0.0715(5) 1.2198(4) 0.3910(3) 0.030(2) Uani 1 1 d . . .
H41A H 0.0951 1.2588 0.3963 0.037 Uiso 1 1 calc R . .
C42 C 0.1034(4) 1.1610(4) 0.3933(3) 0.0239(18) Uani 1 1 d . . .
H42A H 0.1485 1.1604 0.3998 0.029 Uiso 1 1 calc R . .
C43 C 0.2565(4) 1.0949(4) 0.3013(3) 0.0190(17) Uani 1 1 d . . .
C44 C 0.2653(4) 1.1178(4) 0.3518(4) 0.034(2) Uani 1 1 d . . .
H44A H 0.2292 1.1246 0.3661 0.040 Uiso 1 1 calc R . .
C45 C 0.3268(5) 1.1307(5) 0.3818(4) 0.042(2) Uani 1 1 d . . .
H45A H 0.3316 1.1445 0.4161 0.050 Uiso 1 1 calc R . .
C46 C 0.3789(5) 1.1235(6) 0.3613(5) 0.055(3) Uani 1 1 d . . .
H46A H 0.4198 1.1350 0.3805 0.066 Uiso 1 1 calc R . .
C47 C 0.3715(5) 1.0984(8) 0.3108(5) 0.080(5) Uani 1 1 d . . .
H47A H 0.4076 1.0918 0.2965 0.096 Uiso 1 1 calc R . .
C48 C 0.3107(4) 1.0837(6) 0.2828(4) 0.057(3) Uani 1 1 d . . .
H48A H 0.3063 1.0654 0.2498 0.068 Uiso 1 1 calc R . .
C49 C 0.1834(4) 1.0793(4) 0.1973(3) 0.0196(17) Uani 1 1 d . . .
C50 C 0.2119(5) 1.1317(5) 0.1767(4) 0.045(3) Uani 1 1 d . . .
H50A H 0.2258 1.1682 0.1973 0.054 Uiso 1 1 calc R . .
C51 C 0.2198(5) 1.1298(5) 0.1248(4) 0.043(3) Uani 1 1 d . . .
H51A H 0.2395 1.1648 0.1116 0.051 Uiso 1 1 calc R . .
C52 C 0.1990(4) 1.0770(4) 0.0939(4) 0.032(2) Uani 1 1 d . . .
H52A H 0.2047 1.0755 0.0598 0.039 Uiso 1 1 calc R . .
C53 C 0.1692(5) 1.0256(4) 0.1138(3) 0.036(2) Uani 1 1 d . . .
H53A H 0.1547 0.9898 0.0925 0.043 Uiso 1 1 calc R . .
C54 C 0.1605(4) 1.0260(4) 0.1644(4) 0.0274(19) Uani 1 1 d . . .
H54A H 0.1395 0.9912 0.1767 0.033 Uiso 1 1 calc R . .
C1S C 0.4331(5) 0.0888(6) 0.6222(5) 0.101(5) Uiso 1 1 d G . .
C2S C 0.3699(5) 0.1010(4) 0.6269(4) 0.086(4) Uiso 1 1 d G . .
C3S C 0.3399(4) 0.0589(6) 0.6560(5) 0.080(4) Uiso 1 1 d G . .
C4S C 0.3732(6) 0.0046(6) 0.6804(5) 0.161(9) Uiso 1 1 d G . .
C5S C 0.4364(6) -0.0076(5) 0.6756(6) 0.143(8) Uiso 1 1 d G . .
C6S C 0.4664(4) 0.0345(6) 0.6465(5) 0.113(6) Uiso 1 1 d G . .
N4 N 0.2313(8) 0.7390(9) -0.0070(7) 0.049(5) Uiso 0.50 1 d PD . .
O2 O 0.2607(8) 0.7527(8) 0.0386(6) 0.121(5) Uiso 0.75 1 d PD . .
O1 O 0.1803(7) 0.7104(8) -0.0111(7) 0.122(6) Uiso 0.75 1 d PD . .
C7S C 0.3178(13) 0.8172(14) 0.5280(12) 0.081(8) Uiso 0.50 1 d PD . 2
C8S C 0.2560(10) 0.8073(10) 0.5004(8) 0.124(7) Uiso 1 1 d D . 2
C9S C 0.2226(15) 0.7612(18) 0.4817(15) 0.105(11) Uiso 0.50 1 d PD . 2
C10S C 0.1927(12) 0.8064(13) 0.4718(11) 0.073(7) Uiso 0.50 1 d PD A 2
C11S C 0.1561(15) 0.7510(17) 0.4539(15) 0.107(11) Uiso 0.50 1 d PD . 2
C13S C 0.5706(9) 0.1100(11) 0.4561(9) 0.134(13) Uiso 0.50 1 d PGU . .
C14S C 0.5747(11) 0.1773(11) 0.4650(12) 0.174(17) Uiso 0.50 1 d PGU . .
C15S C 0.5297(11) 0.2084(7) 0.4884(10) 0.128(12) Uiso 0.50 1 d PGU . .
C16S C 0.4807(9) 0.1721(9) 0.5028(8) 0.060(6) Uiso 0.50 1 d PGU . .
C17S C 0.4767(9) 0.1048(9) 0.4940(9) 0.145(14) Uiso 0.50 1 d PGU . .
C18S C 0.5216(9) 0.0738(7) 0.4706(8) 0.055(6) Uiso 0.50 1 d PGU . .

loop_
_atom_site_aniso_label
_atom_site_aniso_U_11
_atom_site_aniso_U_22
_atom_site_aniso_U_33
_atom_site_aniso_U_23
_atom_site_aniso_U_13
_atom_site_aniso_U_12
Pd1 0.0187(3) 0.0117(3) 0.0109(3) -0.0003(2) 0.0018(2) 0.0001(2)
Tl1 0.0214(3) 0.0423(3) 0.0214(3) 0.000 -0.00223(19) 0.000
P1 0.0227(10) 0.0114(9) 0.0150(11) -0.0007(8) 0.0012(8) 0.0008(8)
P2 0.0247(11) 0.0173(10) 0.0118(10) -0.0017(8) 0.0038(9) -0.0018(8)
P3 0.0205(10) 0.0151(9) 0.0126(10) 0.0008(8) 0.0009(8) -0.0003(8)
N1 0.017(3) 0.012(3) 0.018(4) -0.005(3) 0.000(3) -0.006(3)
N2 0.026(4) 0.016(3) 0.015(4) 0.001(3) 0.005(3) 0.001(3)
N3 0.024(3) 0.015(3) 0.007(3) 0.000(3) 0.001(3) -0.001(3)
C1 0.022(4) 0.021(4) 0.022(5) -0.006(4) 0.005(4) -0.001(3)
C2 0.029(5) 0.024(4) 0.029(5) -0.002(4) 0.002(4) 0.006(4)
C3 0.033(5) 0.024(4) 0.020(5) -0.007(4) 0.004(4) 0.005(4)
C4 0.027(4) 0.014(4) 0.020(4) -0.003(3) 0.003(4) 0.002(3)
C5 0.022(4) 0.020(4) 0.022(5) -0.018(3) 0.007(3) -0.005(3)
C6 0.028(4) 0.017(4) 0.015(4) 0.000(3) 0.007(3) -0.001(3)
C7 0.028(4) 0.020(4) 0.015(4) -0.001(3) 0.005(3) -0.001(3)
C8 0.035(5) 0.032(5) 0.014(4) -0.004(4) 0.002(4) 0.005(4)
C9 0.039(5) 0.030(5) 0.011(4) 0.003(4) -0.002(4) 0.010(4)
C10 0.027(4) 0.022(4) 0.009(4) 0.002(3) 0.001(3) -0.003(3)
C11 0.047(5) 0.028(5) 0.016(5) -0.009(4) 0.010(4) -0.001(4)
C12 0.036(5) 0.031(5) 0.017(5) -0.005(4) 0.007(4) -0.001(4)
C13 0.021(4) 0.017(4) 0.009(4) 0.005(3) 0.001(3) 0.003(3)
C14 0.023(4) 0.016(4) 0.030(5) -0.003(4) 0.001(4) -0.002(3)
C15 0.020(4) 0.020(4) 0.031(5) -0.001(4) 0.000(4) -0.003(3)
C16 0.030(5) 0.016(4) 0.018(4) -0.002(3) 0.001(4) -0.005(3)
C17 0.020(4) 0.011(3) 0.010(4) -0.001(3) -0.003(3) -0.001(3)
C18 0.030(4) 0.013(4) 0.037(5) 0.005(4) 0.002(4) -0.003(3)
C19 0.028(4) 0.017(4) 0.029(5) -0.006(4) 0.007(4) 0.004(3)
C20 0.025(5) 0.033(5) 0.042(6) 0.007(4) 0.006(4) 0.013(4)
C21 0.036(6) 0.041(6) 0.053(7) -0.005(5) 0.003(5) -0.003(5)
C22 0.021(5) 0.044(6) 0.053(7) -0.017(5) -0.010(4) 0.006(4)
C23 0.047(6) 0.045(6) 0.035(6) 0.009(5) -0.011(5) 0.010(5)
C24 0.032(5) 0.040(5) 0.033(6) 0.012(5) 0.002(4) 0.007(4)
C25 0.033(5) 0.013(4) 0.018(4) -0.005(3) 0.002(4) -0.004(3)
C26 0.045(6) 0.019(4) 0.069(8) -0.002(5) 0.031(6) -0.002(4)
C27 0.071(8) 0.021(5) 0.095(10) -0.003(5) 0.049(8) 0.000(5)
C28 0.058(7) 0.025(5) 0.105(11) -0.003(6) 0.048(7) -0.008(5)
C29 0.050(6) 0.036(5) 0.069(8) -0.001(5) 0.039(6) 0.001(5)
C30 0.043(5) 0.020(4) 0.039(6) 0.004(4) 0.018(5) 0.006(4)
C31 0.031(5) 0.025(4) 0.014(4) -0.002(3) 0.005(4) -0.008(4)
C32 0.027(5) 0.025(4) 0.039(6) -0.007(4) 0.008(4) 0.002(4)
C33 0.028(5) 0.047(6) 0.036(6) -0.010(5) -0.016(4) 0.008(4)
C34 0.028(5) 0.059(7) 0.027(6) -0.007(5) -0.018(4) 0.001(5)
C35 0.040(5) 0.046(6) 0.024(5) -0.012(4) -0.003(4) -0.009(5)
C36 0.038(5) 0.030(5) 0.018(5) -0.003(4) 0.002(4) 0.000(4)
C37 0.029(4) 0.022(4) 0.006(4) 0.000(3) 0.003(3) 0.001(3)
C38 0.029(4) 0.028(4) 0.014(4) -0.001(4) 0.004(4) 0.001(4)
C39 0.031(5) 0.039(5) 0.016(5) 0.006(4) -0.001(4) 0.012(4)
C40 0.055(6) 0.027(5) 0.013(5) 0.006(4) 0.005(4) 0.016(4)
C41 0.055(6) 0.022(4) 0.018(5) 0.002(4) 0.015(4) 0.000(4)
C42 0.035(5) 0.027(4) 0.011(4) 0.000(3) 0.010(4) -0.006(4)
C43 0.021(4) 0.018(4) 0.013(4) 0.007(3) -0.006(3) 0.002(3)
C44 0.030(5) 0.043(5) 0.026(5) -0.001(4) 0.004(4) -0.008(4)
C45 0.046(6) 0.052(6) 0.024(5) 0.004(5) -0.002(5) -0.010(5)
C46 0.021(5) 0.088(9) 0.049(7) -0.004(7) -0.005(5) -0.016(5)
C47 0.019(5) 0.176(15) 0.046(8) -0.014(9) 0.008(5) -0.010(7)
C48 0.024(5) 0.109(10) 0.034(6) -0.026(6) 0.000(4) -0.006(6)
C49 0.026(4) 0.018(4) 0.014(4) -0.005(3) 0.003(3) -0.003(3)
C50 0.074(7) 0.034(5) 0.030(6) -0.012(4) 0.018(5) -0.026(5)
C51 0.066(7) 0.039(5) 0.027(5) 0.002(4) 0.018(5) -0.025(5)
C52 0.041(5) 0.036(5) 0.020(5) 0.001(4) 0.008(4) -0.004(4)
C53 0.061(6) 0.031(5) 0.015(5) -0.010(4) 0.007(4) -0.013(5)
C54 0.035(5) 0.017(4) 0.031(5) 0.002(4) 0.009(4) -0.004(4)

loop_
_atom_type_symbol
_atom_type_description
_atom_type_scat_dispersion_real
_atom_type_scat_dispersion_imag
_atom_type_scat_source
C C 0.0033 0.0016 'International Tables Vol C Tables 4.2.6.8 and 6.1.1.4'
H H 0.0000 0.0000 'International Tables Vol C Tables 4.2.6.8 and 6.1.1.4'
N N 0.0061 0.0033 'International Tables Vol C Tables 4.2.6.8 and 6.1.1.4'
P P 0.1023 0.0942 'International Tables Vol C Tables 4.2.6.8 and 6.1.1.4'
Pd Pd -0.9988 1.0072 'International Tables Vol C Tables 4.2.6.8 and 6.1.1.4'
Tl Tl -2.8358 9.6688 'International Tables Vol C Tables 4.2.6.8 and 6.1.1.4'
F F 0.0171 0.0103 'International Tables Vol C Tables 4.2.6.8 and 6.1.1.4'
O O 0.0106 0.0060 'International Tables Vol C Tables 4.2.6.8 and 6.1.1.4'

loop_
_geom_angle_atom_site_label_1
_geom_angle_atom_site_label_2
_geom_angle_atom_site_label_3
_geom_angle
_geom_angle_site_symmetry_1
_geom_angle_site_symmetry_3
P3 Pd1 P1 120.63(7) . .
P3 Pd1 P2 110.02(7) . .
P1 Pd1 P2 122.40(7) . .
P3 Pd1 Tl1 96.16(5) . .
P1 Pd1 Tl1 105.51(5) . .
P2 Pd1 Tl1 93.88(5) . .
Pd1 Tl1 Pd1 160.62(3) 2 .
C1 P1 C25 97.8(3) . .
C1 P1 C19 103.1(4) . .
C25 P1 C19 104.0(4) . .
C1 P1 Pd1 117.2(3) . .
C25 P1 Pd1 126.5(3) . .
C19 P1 Pd1 105.5(2) . .
C31 P2 C37 106.1(4) . .
C31 P2 C10 101.9(3) . 2
C37 P2 C10 100.1(3) . 2
C31 P2 Pd1 111.1(3) . .
C37 P2 Pd1 117.1(2) . .
C10 P2 Pd1 118.7(3) 2 .
C49 P3 C13 98.5(3) . .
C49 P3 C43 101.2(4) . .
C13 P3 C43 101.6(3) . .
C49 P3 Pd1 125.7(2) . .
C13 P3 Pd1 114.9(2) . .
C43 P3 Pd1 111.7(2) . .
C1 N1 C5 119.3(6) . .
C10 N2 C6 118.8(7) . .
C13 N3 C17 118.3(6) . .
N1 C1 C2 122.9(8) . .
N1 C1 P1 113.4(5) . .
C2 C1 P1 123.7(6) . .
C3 C2 C1 119.0(8) . .
C2 C3 C4 119.1(7) . .
C3 C4 C5 119.0(7) . .
C3 C4 C11 122.9(7) . .
C5 C4 C11 118.2(7) . .
N1 C5 C6 118.5(6) . .
N1 C5 C4 120.5(7) . .
C6 C5 C4 120.9(7) . .
N2 C6 C5 119.0(7) . .
N2 C6 C7 121.7(7) . .
C5 C6 C7 119.3(7) . .
C8 C7 C12 121.5(8) . .
C8 C7 C6 118.3(7) . .
C12 C7 C6 120.2(7) . .
C9 C8 C7 119.4(8) . .
C8 C9 C10 118.5(8) . .
N2 C10 C9 123.3(7) . .
N2 C10 P2 114.2(6) . 2
C9 C10 P2 122.5(6) . 2
C12 C11 C4 120.4(7) . .
C11 C12 C7 120.9(8) . .
N3 C13 C14 122.8(7) . .
N3 C13 P3 116.0(5) . .
C14 C13 P3 121.1(5) . .
C15 C14 C13 118.8(7) . .
C14 C15 C16 119.7(7) . .
C15 C16 C18 120.0(7) . .
C15 C16 C17 117.9(7) . .
C18 C16 C17 122.1(7) . .
N3 C17 C16 122.3(7) . .
N3 C17 C17 119.5(4) . 2
C16 C17 C17 118.1(4) . 2
C18 C18 C16 119.9(5) 2 .
C24 C19 C20 118.2(8) . .
C24 C19 P1 124.2(6) . .
C20 C19 P1 117.1(6) . .
C21 C20 C19 120.5(9) . .
C20 C21 C22 119.7(9) . .
C23 C22 C21 119.7(9) . .
C22 C23 C24 120.7(9) . .
C19 C24 C23 121.1(9) . .
C30 C25 C26 119.2(7) . .
C30 C25 P1 119.4(6) . .
C26 C25 P1 121.2(6) . .
C27 C26 C25 119.8(8) . .
C28 C27 C26 120.1(9) . .
C29 C28 C27 119.7(9) . .
C30 C29 C28 120.2(8) . .
C29 C30 C25 120.9(8) . .
C32 C31 C36 116.6(8) . .
C32 C31 P2 118.3(7) . .
C36 C31 P2 125.0(6) . .
C33 C32 C31 122.2(9) . .
C32 C33 C34 118.8(9) . .
C35 C34 C33 120.7(9) . .
C36 C35 C34 119.7(9) . .
C35 C36 C31 121.9(8) . .
C38 C37 C42 117.5(7) . .
C38 C37 P2 120.3(6) . .
C42 C37 P2 121.9(6) . .
C39 C38 C37 121.6(8) . .
C38 C39 C40 119.2(8) . .
C41 C40 C39 120.4(8) . .
C42 C41 C40 120.3(8) . .
C41 C42 C37 121.0(8) . .
C48 C43 C44 117.1(8) . .
C48 C43 P3 124.1(7) . .
C44 C43 P3 118.6(6) . .
C43 C44 C45 121.5(8) . .
C46 C45 C44 120.1(10) . .
C45 C46 C47 119.5(10) . .
C48 C47 C46 119.3(10) . .
C43 C48 C47 122.4(10) . .
C50 C49 C54 118.2(7) . .
C50 C49 P3 123.6(6) . .
C54 C49 P3 118.2(6) . .
C49 C50 C51 120.5(8) . .
C52 C51 C50 120.5(8) . .
C51 C52 C53 119.1(8) . .
C52 C53 C54 121.8(8) . .
C53 C54 C49 119.8(7) . .
C2S C1S C6S 120.0 . .
C3S C2S C1S 120.0 . .
C2S C3S C4S 120.0 . .
C3S C4S C5S 120.0 . .
C4S C5S C6S 120.0 . .
C5S C6S C1S 120.0 . .
N4 N4 O1 162(3) 7_565 .
N4 N4 O2 45.8(16) 7_565 .
O1 N4 O2 116(2) . .
N4 N4 O2 88(2) 7_565 7_565
O1 N4 O2 110(2) . 7_565
O2 N4 O2 133.5(18) . 7_565
N4 N4 O1 10.4(18) 7_565 7_565
O1 N4 O1 172.1(14) . 7_565
O2 N4 O1 56.2(11) . 7_565
O2 N4 O1 77.3(16) 7_565 7_565
N4 O2 N4 46.5(18) . 7_565
N4 O2 O1 87.0(14) . 7_565
N4 O2 O1 40.5(13) 7_565 7_565
N4 O1 O2 29.0(13) . 7_565
N4 O1 N4 7.9(14) . 7_565
O2 O1 N4 36.8(6) 7_565 7_565
C8S C7S C11S 106(2) . 7_566
C8S C7S C9S 54.8(15) . 7_566
C11S C7S C9S 50.8(16) 7_566 7_566
C9S C8S C7S 137(3) . .
C9S C8S C10S 50.4(19) . .
C7S C8S C10S 172(3) . .
C9S C8S C9S 61(3) . 7_566
C7S C8S C9S 78(2) . 7_566
C10S C8S C9S 110(3) . 7_566
C10S C9S C8S 73(3) . .
C10S C9S C9S 140(5) . 7_566
C8S C9S C9S 70(3) . 7_566
C10S C9S C11S 64(2) . .
C8S C9S C11S 137(3) . .
C9S C9S C11S 149(5) 7_566 .
C10S C9S C8S 162(4) . 7_566
C8S C9S C8S 119(3) . 7_566
C9S C9S C8S 49(2) 7_566 7_566
C11S C9S C8S 103(3) . 7_566
C10S C9S C7S 118(3) . 7_566
C8S C9S C7S 164(3) . 7_566
C9S C9S C7S 96(3) 7_566 7_566
C11S C9S C7S 55(2) . 7_566
C8S C9S C7S 47.6(16) 7_566 7_566
C9S C10S C8S 57(2) . .
C9S C10S C11S 70(2) . .
C8S C10S C11S 126(3) . .
C10S C11S C9S 46.2(18) . .
C10S C11S C7S 120(3) . 7_566
C9S C11S C7S 74(3) . 7_566
C14S C13S C18S 120.0 . .
C13S C14S C15S 120.0 . .
C14S C15S C16S 120.0 . .
C15S C16S C17S 120.0 . .
C18S C17S C16S 120.0 . .
C17S C18S C13S 120.0 . .

loop_
_geom_bond_atom_site_label_1
_geom_bond_atom_site_label_2
_geom_bond_distance
_geom_bond_site_symmetry_2
Pd1 P3 2.3108(19) .
Pd1 P1 2.3254(19) .
Pd1 P2 2.326(2) .
Pd1 Tl1 2.7914(6) .
Tl1 Pd1 2.7914(6) 2
P1 C1 1.843(8) .
P1 C25 1.841(8) .
P1 C19 1.843(9) .
P2 C31 1.830(9) .
P2 C37 1.835(8) .
P2 C10 1.848(8) 2
P3 C49 1.839(8) .
P3 C13 1.843(7) .
P3 C43 1.853(8) .
N1 C1 1.316(10) .
N1 C5 1.373(10) .
N2 C10 1.315(10) .
N2 C6 1.370(9) .
N3 C13 1.338(9) .
N3 C17 1.356(9) .
C1 C2 1.421(10) .
C2 C3 1.366(12) .
C3 C4 1.408(11) .
C4 C5 1.421(10) .
C4 C11 1.456(11) .
C5 C6 1.414(11) .
C6 C7 1.419(11) .
C7 C8 1.406(11) .
C7 C12 1.413(11) .
C8 C9 1.380(11) .
C9 C10 1.424(11) .
C10 P2 1.848(8) 2
C11 C12 1.373(12) .
C13 C14 1.408(10) .
C14 C15 1.377(10) .
C15 C16 1.397(11) .
C16 C18 1.417(11) .
C16 C17 1.417(10) .
C17 C17 1.459(14) 2
C18 C18 1.380(16) 2
C19 C24 1.373(12) .
C19 C20 1.405(12) .
C20 C21 1.387(13) .
C21 C22 1.396(15) .
C22 C23 1.356(14) .
C23 C24 1.390(13) .
C25 C30 1.373(11) .
C25 C26 1.402(11) .
C26 C27 1.385(12) .
C27 C28 1.388(13) .
C28 C29 1.378(13) .
C29 C30 1.378(12) .
C31 C32 1.375(11) .
C31 C36 1.415(11) .
C32 C33 1.375(13) .
C33 C34 1.386(14) .
C34 C35 1.367(13) .
C35 C36 1.354(12) .
C37 C38 1.394(11) .
C37 C42 1.412(11) .
C38 C39 1.378(11) .
C39 C40 1.397(12) .
C40 C41 1.370(13) .
C41 C42 1.369(11) .
C43 C48 1.357(12) .
C43 C44 1.382(12) .
C44 C45 1.389(13) .
C45 C46 1.334(13) .
C46 C47 1.401(16) .
C47 C48 1.367(14) .
C49 C50 1.391(11) .
C49 C54 1.406(11) .
C50 C51 1.413(12) .
C51 C52 1.362(12) .
C52 C53 1.379(12) .
C53 C54 1.385(12) .
C1S C2S 1.3900 .
C1S C6S 1.3900 .
C2S C3S 1.3900 .
C3S C4S 1.3900 .
C4S C5S 1.3900 .
C5S C6S 1.3900 .
N4 N4 0.91(3) 7_565
N4 O1 1.208(9) .
N4 O2 1.256(10) .
N4 O2 0.90(2) 7_565
N4 O1 2.09(3) 7_565
O2 N4 0.90(2) 7_565
O2 O1 1.74(2) 7_565
O1 O2 1.74(2) 7_565
O1 N4 2.09(3) 7_565
C7S C8S 1.36(3) .
C7S C11S 1.53(4) 7_566
C7S C9S 1.80(5) 7_566
C8S C9S 1.21(3) .
C8S C10S 1.38(3) .
C8S C9S 1.51(4) 7_566
C9S C10S 1.12(4) .
C9S C9S 1.41(6) 7_566
C9S C11S 1.45(4) .
C9S C8S 1.51(4) 7_566
C9S C7S 1.80(5) 7_566
C10S C11S 1.39(3) .
C11S C7S 1.53(4) 7_566
C13S C14S 1.3900 .
C13S C18S 1.3900 .
C14S C15S 1.3900 .
C15S C16S 1.3900 .
C16S C17S 1.3900 .
C17S C18S 1.3900 .
